data_1556131
loop_
_publ_author_name
'Lumbroso, Alexandre'
'Beaudet, Isabelle'
'Toupet, Lo\"ic'
'Le Grognec, Erwan'
'Quintard, Jean-Paul'

_publ_section_title
;
 Stereodivergent synthesis of iminosugars from stannylated derivatives of
 (S)-vinylglycinol.
;
_journal_issue 1
_journal_name_full 'Organic letters'
_journal_page_first 160
_journal_page_last 163
_journal_paper_doi 10.1021/ol303213r
_journal_volume 15
_journal_year 2013
_chemical_formula_sum 'C13 H19 N O3'
_chemical_formula_weight 237.29
_space_group_IT_number 19
_space_group_name_Hall 'P 2ac 2ab'
_space_group_name_H-M_alt 'P 21 21 21'
_symmetry_cell_setting orthorhombic
_symmetry_space_group_name_H-M 'P 21 21 21'
_atom_sites_solution_hydrogens geom
_atom_sites_solution_primary direct
_atom_sites_solution_secondary difmap
_audit_creation_method SHELXL-97
_cell_angle_alpha 90.00
_cell_angle_beta 90.00
_cell_angle_gamma 90.00
_cell_formula_units_Z 4
_cell_length_a 8.4310(10)
_cell_length_b 11.030(2)
_cell_length_c 13.069(3)
_cell_measurement_temperature 120(1)
_cell_volume 1215.3(4)
_computing_cell_refinement 'CrysAlis RED, Oxford Diffraction Ltd.,Version 1.171.26'
_computing_data_collection 'CrysAlis CCD, Oxford Diffraction Ltd.,Version 1.171.26'
_computing_data_reduction 'CrysAlis RED, Oxford Diffraction Ltd.,Version 1.171.26'
_computing_molecular_graphics 'PLATON_(Spek, 1998)'
_computing_publication_material 'SHELXL-97 (Sheldrick, 1997)'
_computing_structure_refinement 'SHELXL-97 (Sheldrick, 1997)'
_computing_structure_solution 'SIR-97_(Altomare & al., 1998)'
_diffrn_ambient_temperature 120(2)
_diffrn_detector_area_resol_mean 19.64
_diffrn_measured_fraction_theta_full 0.999
_diffrn_measured_fraction_theta_max 0.999
_diffrn_measurement_device_type 'CCD Saphire 3 Xcalibur'
_diffrn_measurement_method 'omega scan'
_diffrn_radiation_monochromator graphite
_diffrn_radiation_source 'fine-focus sealed tube'
_diffrn_radiation_type MoK\a
_diffrn_radiation_wavelength 0.71073
_diffrn_reflns_av_R_equivalents 0.0262
_diffrn_reflns_av_sigmaI/netI 0.0210
_diffrn_reflns_limit_h_max 10
_diffrn_reflns_limit_h_min -10
_diffrn_reflns_limit_k_max 14
_diffrn_reflns_limit_k_min -14
_diffrn_reflns_limit_l_max 16
_diffrn_reflns_limit_l_min -16
_diffrn_reflns_number 16364
_diffrn_reflns_theta_full 27.00
_diffrn_reflns_theta_max 27.00
_diffrn_reflns_theta_min 3.04
_exptl_absorpt_coefficient_mu 0.092
_exptl_absorpt_correction_type none
_exptl_crystal_colour olourless
_exptl_crystal_density_diffrn 1.297
_exptl_crystal_density_method 'not measured'
_exptl_crystal_description prism
_exptl_crystal_F_000 512
_exptl_crystal_size_max 0.25
_exptl_crystal_size_mid 0.25
_exptl_crystal_size_min 0.08
_refine_diff_density_max 0.199
_refine_diff_density_min -0.143
_refine_diff_density_rms 0.032
_refine_ls_abs_structure_details 'Flack H D (1983), Acta Cryst. A39, 876-881'
_refine_ls_abs_structure_Flack 0.0(9)
_refine_ls_extinction_coef 0.010(2)
_refine_ls_extinction_expression Fc^*^=kFc[1+0.001xFc^2^\l^3^/sin(2\q)]^-1/4^
_refine_ls_extinction_method SHELXL
_refine_ls_goodness_of_fit_ref 1.092
_refine_ls_hydrogen_treatment mixed
_refine_ls_matrix_type full
_refine_ls_number_parameters 146
_refine_ls_number_reflns 2652
_refine_ls_number_restraints 0
_refine_ls_restrained_S_all 1.092
_refine_ls_R_factor_all 0.0367
_refine_ls_R_factor_gt 0.0276
_refine_ls_shift/su_max 0.000
_refine_ls_shift/su_mean 0.000
_refine_ls_structure_factor_coef Fsqd
_refine_ls_weighting_details 'calc w=1/[\s^2^(Fo^2^)+(0.0453P)^2^+0.0000P] where P=(Fo^2^+2Fc^2^)/3'
_refine_ls_weighting_scheme calc
_refine_ls_wR_factor_gt 0.0702
_refine_ls_wR_factor_ref 0.0721
_reflns_number_gt 2265
_reflns_number_total 2652
_reflns_threshold_expression >2sigma(I)
_cod_data_source_file ol303213r_si_003.cif
_cod_data_source_block elgr1
_cod_depositor_comments
;
The following automatic conversions were performed:

data item '_symmetry_cell_setting' value 'Orthorhombic' was changed
to 'orthorhombic' in accordance with the
/home/saulius/struct/COD-crude-data/automatic-downloads/DataCite-retrospective/ACS/depositions/lib/dictionaries/cif_core.dic
dictionary named 'cif_core.dic' version 2.4.2 last updated on
2011-04-26.

Automatic conversion script
Id: cif_fix_values 6909 2019-04-08 15:41:33Z antanas 
;
_cod_original_sg_symbol_H-M P212121
_cod_database_code 1556131

loop_
_symmetry_equiv_pos_as_xyz
'x, y, z'
'-x+1/2, -y, z+1/2'
'x+1/2, -y+1/2, -z'
'-x, y+1/2, -z+1/2'

loop_
_atom_site_label
_atom_site_type_symbol
_atom_site_fract_x
_atom_site_fract_y
_atom_site_fract_z
_atom_site_U_iso_or_equiv
_atom_site_adp_type
_atom_site_occupancy
_atom_site_symmetry_multiplicity
_atom_site_calc_flag
_atom_site_refinement_flags
O1 O 0.90423(12) 0.07460(8) 0.16014(6) 0.0312(2) Uani 1 1 d .
O2 O 0.99963(12) 0.23797(8) 0.24274(7) 0.0294(2) Uani 1 1 d .
O3 O 0.59357(11) 0.05869(8) 0.47468(6) 0.0253(2) Uani 1 1 d .
H3H H 0.599(2) 0.0111(16) 0.5250(12) 0.050 Uiso 1 1 d .
N1 N 0.87440(13) 0.09897(8) 0.33427(7) 0.021 Uani 1 1 d .
C1 C 1.01523(16) 0.27781(11) 0.34808(9) 0.026 Uani 1 1 d .
H1A H 0.9777 0.3624 0.3558 0.032 Uiso 1 1 calc R
H1B H 1.1272 0.2733 0.3705 0.032 Uiso 1 1 calc R
C2 C 0.91126(16) 0.19055(11) 0.41119(8) 0.0230(3) Uani 1 1 d .
H2 H 0.8121 0.2324 0.4338 0.028 Uiso 1 1 calc R
C3 C 0.99150(17) 0.13273(13) 0.50070(9) 0.0298(3) Uani 1 1 d .
H3 H 1.0483 0.1821 0.5477 0.036 Uiso 1 1 calc R
C4 C 0.98507(16) 0.01406(13) 0.51587(9) 0.0314(3) Uani 1 1 d .
H4 H 1.0413 -0.0175 0.5730 0.038 Uiso 1 1 calc R
C5 C 0.89637(16) -0.07454(11) 0.45031(9) 0.0259(3) Uani 1 1 d .
H5A H 0.8216 -0.1202 0.4942 0.031 Uiso 1 1 calc R
H5B H 0.9731 -0.1335 0.4217 0.031 Uiso 1 1 calc R
C6 C 0.80217(16) -0.01730(10) 0.36089(9) 0.0212(3) Uani 1 1 d .
H6 H 0.8155 -0.0719 0.3004 0.025 Uiso 1 1 calc R
C7 C 0.92334(15) 0.12995(11) 0.23987(9) 0.0226(3) Uani 1 1 d .
C8 C 0.62192(17) -0.00513(11) 0.38052(8) 0.0209(3) Uani 1 1 d .
C9 C 0.54450(18) -0.13176(11) 0.38239(10) 0.0277(3) Uani 1 1 d .
H9A H 0.5757 -0.1763 0.3198 0.033 Uiso 1 1 calc R
H9B H 0.5857 -0.1774 0.4420 0.033 Uiso 1 1 calc R
C10 C 0.36396(18) -0.12738(12) 0.38857(10) 0.0322(3) Uani 1 1 d .
H10A H 0.3211 -0.2108 0.3852 0.039 Uiso 1 1 calc R
H10B H 0.3317 -0.0916 0.4549 0.039 Uiso 1 1 calc R
C11 C 0.29507(16) -0.05218(13) 0.30135(10) 0.0332(3) Uani 1 1 d .
H11A H 0.1784 -0.0474 0.3087 0.040 Uiso 1 1 calc R
H11B H 0.3190 -0.0918 0.2352 0.040 Uiso 1 1 calc R
C12 C 0.36512(16) 0.07540(12) 0.30224(10) 0.0296(3) Uani 1 1 d .
H12A H 0.3325 0.1174 0.3658 0.036 Uiso 1 1 calc R
H12B H 0.3227 0.1218 0.2434 0.036 Uiso 1 1 calc R
C13 C 0.54591(15) 0.07248(12) 0.29612(9) 0.0243(3) Uani 1 1 d .
H13A H 0.5869 0.1564 0.3014 0.029 Uiso 1 1 calc R
H13B H 0.5778 0.0400 0.2286 0.029 Uiso 1 1 calc R

loop_
_atom_site_aniso_label
_atom_site_aniso_U_11
_atom_site_aniso_U_22
_atom_site_aniso_U_33
_atom_site_aniso_U_23
_atom_site_aniso_U_13
_atom_site_aniso_U_12
O1 0.0495(6) 0.0275(5) 0.0166(4) -0.0027(4) 0.0020(4) -0.0002(4)
O2 0.0427(6) 0.0233(4) 0.0221(4) 0.0003(4) 0.0052(4) -0.0072(4)
O3 0.0361(5) 0.0234(4) 0.0164(4) -0.0012(3) 0.0043(4) 0.0017(4)
N1 0.027 0.020 0.015 -0.001 0.000 -0.002
C1 0.033 0.023 0.023 -0.001 -0.002 -0.004
C2 0.0263(7) 0.0224(6) 0.0201(5) -0.0053(5) 0.0014(5) -0.0012(5)
C3 0.0362(8) 0.0370(7) 0.0161(5) -0.0025(5) -0.0023(5) -0.0082(6)
C4 0.0309(8) 0.0445(8) 0.0188(5) 0.0061(5) -0.0021(5) 0.0007(6)
C5 0.0305(7) 0.0253(6) 0.0218(6) 0.0041(5) 0.0018(5) 0.0047(6)
C6 0.0281(7) 0.0169(6) 0.0185(5) -0.0001(4) 0.0017(5) -0.0008(5)
C7 0.0264(7) 0.0202(6) 0.0213(6) 0.0030(5) 0.0015(5) 0.0025(5)
C8 0.0287(7) 0.0183(5) 0.0158(5) -0.0019(4) 0.0018(5) 0.0004(5)
C9 0.0327(8) 0.0214(6) 0.0291(7) 0.0028(5) 0.0006(5) -0.0033(6)
C10 0.0349(8) 0.0285(7) 0.0333(7) 0.0047(6) 0.0023(6) -0.0087(6)
C11 0.0274(7) 0.0366(8) 0.0354(7) 0.0036(6) -0.0004(6) -0.0050(6)
C12 0.0281(7) 0.0310(7) 0.0297(7) 0.0068(6) -0.0007(5) 0.0008(6)
C13 0.0288(7) 0.0232(6) 0.0207(5) 0.0026(5) 0.0002(5) -0.0020(5)

loop_
_atom_type_symbol
_atom_type_description
_atom_type_scat_dispersion_real
_atom_type_scat_dispersion_imag
_atom_type_scat_source
C C 0.0033 0.0016 'International Tables Vol C Tables 4.2.6.8 and 6.1.1.4'
H H 0.0000 0.0000 'International Tables Vol C Tables 4.2.6.8 and 6.1.1.4'
N N 0.0061 0.0033 'International Tables Vol C Tables 4.2.6.8 and 6.1.1.4'
O O 0.0106 0.0060 'International Tables Vol C Tables 4.2.6.8 and 6.1.1.4'

loop_
_geom_angle_atom_site_label_1
_geom_angle_atom_site_label_2
_geom_angle_atom_site_label_3
_geom_angle
C7 O2 C1 109.61(9)
C8 O3 H3H 110.7(11)
C7 N1 C2 113.01(10)
C7 N1 C6 124.68(9)
C2 N1 C6 122.16(9)
O2 C1 C2 105.49(9)
O2 C1 H1A 110.6
C2 C1 H1A 110.6
O2 C1 H1B 110.6
C2 C1 H1B 110.6
H1A C1 H1B 108.8
N1 C2 C3 109.90(10)
N1 C2 C1 100.65(9)
C3 C2 C1 115.34(11)
N1 C2 H2 110.2
C3 C2 H2 110.2
C1 C2 H2 110.2
C4 C3 C2 121.35(12)
C4 C3 H3 119.3
C2 C3 H3 119.3
C3 C4 C5 125.36(12)
C3 C4 H4 117.3
C5 C4 H4 117.3
C4 C5 C6 114.93(10)
C4 C5 H5A 108.5
C6 C5 H5A 108.5
C4 C5 H5B 108.5
C6 C5 H5B 108.5
H5A C5 H5B 107.5
N1 C6 C8 111.88(10)
N1 C6 C5 108.90(10)
C8 C6 C5 114.48(10)
N1 C6 H6 107.1
C8 C6 H6 107.1
C5 C6 H6 107.1
O1 C7 N1 128.07(11)
O1 C7 O2 121.82(11)
N1 C7 O2 110.11(10)
O3 C8 C13 105.80(10)
O3 C8 C9 111.07(9)
C13 C8 C9 109.85(10)
O3 C8 C6 110.35(10)
C13 C8 C6 109.82(10)
C9 C8 C6 109.87(10)
C10 C9 C8 113.25(11)
C10 C9 H9A 108.9
C8 C9 H9A 108.9
C10 C9 H9B 108.9
C8 C9 H9B 108.9
H9A C9 H9B 107.7
C11 C10 C9 110.97(11)
C11 C10 H10A 109.4
C9 C10 H10A 109.4
C11 C10 H10B 109.4
C9 C10 H10B 109.4
H10A C10 H10B 108.0
C10 C11 C12 110.40(11)
C10 C11 H11A 109.6
C12 C11 H11A 109.6
C10 C11 H11B 109.6
C12 C11 H11B 109.6
H11A C11 H11B 108.1
C11 C12 C13 111.50(11)
C11 C12 H12A 109.3
C13 C12 H12A 109.3
C11 C12 H12B 109.3
C13 C12 H12B 109.3
H12A C12 H12B 108.0
C12 C13 C8 112.99(11)
C12 C13 H13A 109.0
C8 C13 H13A 109.0
C12 C13 H13B 109.0
C8 C13 H13B 109.0
H13A C13 H13B 107.8

loop_
_geom_bond_atom_site_label_1
_geom_bond_atom_site_label_2
_geom_bond_distance
O1 C7 1.2184(14)
O2 C7 1.3545(15)
O2 C1 1.4512(15)
O3 C8 1.4376(13)
O3 H3H 0.843(17)
N1 C7 1.3450(15)
N1 C2 1.4586(15)
N1 C6 1.4617(15)
C1 C2 1.5411(17)
C1 H1A 0.9900
C1 H1B 0.9900
C2 C3 1.4943(17)
C2 H2 1.0000
C3 C4 1.325(2)
C3 H3 0.9500
C4 C5 1.4995(19)
C4 H4 0.9500
C5 C6 1.5476(17)
C5 H5A 0.9900
C5 H5B 0.9900
C6 C8 1.5470(19)
C6 H6 1.0000
C8 C13 1.5363(16)
C8 C9 1.5419(17)
C9 C10 1.525(2)
C9 H9A 0.9900
C9 H9B 0.9900
C10 C11 1.5247(19)
C10 H10A 0.9900
C10 H10B 0.9900
C11 C12 1.5261(19)
C11 H11A 0.9900
C11 H11B 0.9900
C12 C13 1.5267(18)
C12 H12A 0.9900
C12 H12B 0.9900
C13 H13A 0.9900
C13 H13B 0.9900

loop_
_geom_torsion_atom_site_label_1
_geom_torsion_atom_site_label_2
_geom_torsion_atom_site_label_3
_geom_torsion_atom_site_label_4
_geom_torsion
C7 O2 C1 C2 -9.89(14)
C7 N1 C2 C3 -129.85(11)
C6 N1 C2 C3 45.96(15)
C7 N1 C2 C1 -7.76(13)
C6 N1 C2 C1 168.05(11)
O2 C1 C2 N1 10.15(12)
O2 C1 C2 C3 128.34(11)
N1 C2 C3 C4 -17.26(18)
C1 C2 C3 C4 -130.15(14)
C2 C3 C4 C5 -1.9(2)
C3 C4 C5 C6 -2.16(19)
C7 N1 C6 C8 -106.71(13)
C2 N1 C6 C8 77.99(13)
C7 N1 C6 C5 125.75(12)
C2 N1 C6 C5 -49.55(14)
C4 C5 C6 N1 24.60(14)
C4 C5 C6 C8 -101.46(13)
C2 N1 C7 O1 -176.93(13)
C6 N1 C7 O1 7.4(2)
C2 N1 C7 O2 2.07(14)
C6 N1 C7 O2 -173.61(11)
C1 O2 C7 O1 -175.67(12)
C1 O2 C7 N1 5.25(14)
N1 C6 C8 O3 -70.80(12)
C5 C6 C8 O3 53.69(13)
N1 C6 C8 C13 45.46(13)
C5 C6 C8 C13 169.95(10)
N1 C6 C8 C9 166.39(9)
C5 C6 C8 C9 -69.12(12)
O3 C8 C9 C10 64.53(14)
C13 C8 C9 C10 -52.17(14)
C6 C8 C9 C10 -173.09(10)
C8 C9 C10 C11 55.61(15)
C9 C10 C11 C12 -56.63(15)
C10 C11 C12 C13 56.57(14)
C11 C12 C13 C8 -55.09(14)
O3 C8 C13 C12 -68.30(13)
C9 C8 C13 C12 51.66(14)
C6 C8 C13 C12 172.61(10)
